data_4344930
loop_
_publ_author_name
'H\"ummer, Julian'
'Heinemann, Frank W.'
'Meyer, Karsten'

_publ_section_title
;
 Uranium Tetrakis-Aryloxide Derivatives Supported by
 Tetraazacyclododecane: Synthesis of Air-Stable,
 Coordinatively-Unsaturated U(IV) and U(V) Complexes.
;
_journal_issue 6
_journal_name_full 'Inorganic chemistry'
_journal_page_first 3201
_journal_page_last 3206
_journal_paper_doi 10.1021/acs.inorgchem.6b02123
_journal_volume 56
_journal_year 2017
_chemical_formula_moiety 'C44 H56 N4 O4 U, 5(C4 H8 O)'
_chemical_formula_sum 'C64 H96 N4 O9 U'
_chemical_formula_weight 1303.47
_space_group_crystal_system monoclinic
_space_group_IT_number 15
_space_group_name_Hall '-C 2yc'
_space_group_name_H-M_alt 'C 1 2/c 1'
_symmetry_space_group_name_Hall '-C 2yc'
_symmetry_space_group_name_H-M 'C 1 2/c 1'
_atom_sites_solution_hydrogens geom
_audit_creation_date 2015-08-12
_audit_creation_method
;
Olex2 1.2
(compiled 2015.01.26 svn.r3150 for OlexSys, GUI svn.r4998)
;
_cell_angle_alpha 90
_cell_angle_beta 119.4543(16)
_cell_angle_gamma 90
_cell_formula_units_Z 4
_cell_length_a 33.123(4)
_cell_length_b 12.1958(14)
_cell_length_c 17.838(2)
_cell_measurement_reflns_used 9871
_cell_measurement_temperature 180(2)
_cell_measurement_theta_max 26.38
_cell_measurement_theta_min 2.43
_cell_volume 6274.5(13)
_computing_cell_refinement 'Bruker SAINT'
_computing_data_collection 'Bruker APEX2'
_computing_data_reduction 'Bruker SAINT'
_computing_molecular_graphics 'SHELXTL 6.12 (Bruker AXS, 2002)'
_computing_publication_material 'Olex2 (Dolomanov et al., 2009)'
_computing_structure_refinement 'SHELXL-2014/6 (Sheldrick, 2008)'
_computing_structure_solution 'SHELXTL 6.12 (Bruker AXS, 2002)'
_diffrn_ambient_temperature 180.15
_diffrn_detector_area_resol_mean 83.33
_diffrn_measured_fraction_theta_full 1.000
_diffrn_measured_fraction_theta_max 0.999
_diffrn_measurement_device_type 'Bruker Kappa APEX II CCD area detector'
_diffrn_measurement_method 'phi and omega scans'
_diffrn_radiation_monochromator 'Quazar focussing montel optics'
_diffrn_radiation_source 'ImuS micro-focus tube'
_diffrn_radiation_type MoK\a
_diffrn_radiation_wavelength 0.71073
_diffrn_reflns_av_R_equivalents 0.0341
_diffrn_reflns_av_unetI/netI 0.0151
_diffrn_reflns_Laue_measured_fraction_full 1.000
_diffrn_reflns_Laue_measured_fraction_max 0.999
_diffrn_reflns_limit_h_max 44
_diffrn_reflns_limit_h_min -44
_diffrn_reflns_limit_k_max 16
_diffrn_reflns_limit_k_min -16
_diffrn_reflns_limit_l_max 24
_diffrn_reflns_limit_l_min -24
_diffrn_reflns_number 103302
_diffrn_reflns_point_group_measured_fraction_full 1.000
_diffrn_reflns_point_group_measured_fraction_max 0.999
_diffrn_reflns_theta_full 25.242
_diffrn_reflns_theta_max 28.719
_diffrn_reflns_theta_min 1.412
_diffrn_standards_number 0
_exptl_absorpt_coefficient_mu 2.644
_exptl_absorpt_correction_T_max 0.7458
_exptl_absorpt_correction_T_min 0.6542
_exptl_absorpt_correction_type multi-scan
_exptl_absorpt_process_details
;
SADABS-2014/4 (Bruker,2014/4) was used for absorption correction.
wR2(int) was 0.0510 before and 0.0413 after correction.
The Ratio of minimum to maximum transmission is 0.8772.
The \l/2 correction factor is 0.00150.
;
_exptl_crystal_colour green
_exptl_crystal_density_diffrn 1.380
_exptl_crystal_description block
_exptl_crystal_F_000 2688
_exptl_crystal_size_max 0.17
_exptl_crystal_size_mid 0.13
_exptl_crystal_size_min 0.12
_refine_diff_density_max 1.503
_refine_diff_density_min -0.841
_refine_diff_density_rms 0.097
_refine_ls_extinction_method none
_refine_ls_goodness_of_fit_ref 1.172
_refine_ls_hydrogen_treatment constr
_refine_ls_matrix_type full
_refine_ls_number_parameters 357
_refine_ls_number_reflns 8103
_refine_ls_number_restraints 81
_refine_ls_restrained_S_all 1.226
_refine_ls_R_factor_all 0.0370
_refine_ls_R_factor_gt 0.0313
_refine_ls_shift/su_max 0.001
_refine_ls_shift/su_mean 0.000
_refine_ls_structure_factor_coef Fsqd
_refine_ls_weighting_details 'w=1/[\s^2^(Fo^2^)+(0.0512P)^2^+5.2625P] where P=(Fo^2^+2Fc^2^)/3'
_refine_ls_weighting_scheme calc
_refine_ls_wR_factor_gt 0.0835
_refine_ls_wR_factor_ref 0.0871
_reflns_Friedel_coverage 0.000
_reflns_number_gt 7388
_reflns_number_total 8103
_reflns_threshold_expression 'I > 2\s(I)'
_cod_data_source_file ic6b02123_si_002.cif
_cod_data_source_block jbh1501
_cod_depositor_comments 'Adding full bibliography for 4344930--4344931.cif.'
_cod_original_cell_volume 6274.5(12)
_cod_database_code 4344930
_shelxl_version_number 2014/6
_shelx_space_group_comment
;
The symmetry employed for this shelxl refinement is uniquely defined
by the following loop, which should always be used as a source of
symmetry information in preference to the above space-group names.
They are only intended as comments.
;
_shelx_estimated_absorpt_t_max 0.742
_shelx_estimated_absorpt_t_min 0.662
_olex2_refinement_description
;
1. Fixed Uiso
 At 1.2 times of:
  All C(H) groups, All C(H,H) groups
 At 1.5 times of:
  All C(H,H,H) groups
2. Restrained distances
 C101-C102 = C102-C103 = C103-C104
 1.54 with sigma of 0.01
 O100-C101 = O100-C104
 1.45 with sigma of 0.01
3. Uiso/Uaniso restraints and constraints
O100 \\sim C101 \\sim C102 \\sim C103 \\sim C104: within 1.7A with sigma of
0.01 and sigma for terminal atoms of 0.02
O200 \\sim C201 \\sim C202 \\sim C203 \\sim C204: within 1.7A with sigma of
0.01 and sigma for terminal atoms of 0.02
Uanis(C301) \\sim Ueq: with sigma of 0.01 and sigma for terminal atoms of 0.02
4. Same fragment restrains
{O100, C101, C102, C103, C104} sigma for 1-2: 0.02, 1-3: 0.04
as
{O200, C201, C202, C203, C204}
5.a Secondary CH2 refined with riding coordinates:
 C1(H1A,H1B), C2(H2A,H2B), C3(H3A,H3B), C4(H4A,H4B), C5(H5A,H5B), C14(H14A,
 H14B), C101(H10A,H10B), C102(H10C,H10D), C103(H10E,H10F), C104(H10G,H10H),
 C201(H20A,H20B), C202(H20C,H20D), C203(H20E,H20F), C204(H20G,H20H), C301(H30A,
 H30B), C302(H30C,H30D)
5.b Aromatic/amide H refined with riding coordinates:
 C9(H9), C11(H11), C18(H18), C20(H20)
5.c Idealised Me refined as rotating group:
 C12(H12A,H12B,H12C), C13(H13A,H13B,H13C), C21(H21A,H21B,H21C), C22(H22A,H22B,
 H22C)
;
_olex2_submission_special_instructions 'No special instructions were received'

loop_
_space_group_symop_operation_xyz
'x, y, z'
'-x, y, -z+1/2'
'x+1/2, y+1/2, z'
'-x+1/2, y+1/2, -z+1/2'
'-x, -y, -z'
'x, -y, z-1/2'
'-x+1/2, -y+1/2, -z'
'x+1/2, -y+1/2, z-1/2'

loop_
_atom_site_label
_atom_site_type_symbol
_atom_site_fract_x
_atom_site_fract_y
_atom_site_fract_z
_atom_site_U_iso_or_equiv
_atom_site_adp_type
_atom_site_occupancy
_atom_site_site_symmetry_order
_atom_site_calc_flag
_atom_site_refinement_flags_posn
_atom_site_refinement_flags_adp
_atom_site_refinement_flags_occupancy
_atom_site_disorder_assembly
_atom_site_disorder_group
U1 U 0.0000 0.11425(2) 0.2500 0.03493(6) Uani 1 2 d S T P . .
O1 O 0.02005(7) 0.18078(17) 0.15757(13) 0.0434(4) Uani 1 1 d . . . . .
O2 O 0.06646(7) 0.18895(18) 0.34231(13) 0.0455(5) Uani 1 1 d . . . . .
N1 N 0.05646(9) -0.0265(2) 0.22739(16) 0.0426(5) Uani 1 1 d . . . . .
N2 N 0.04754(9) -0.0281(2) 0.38541(15) 0.0410(5) Uani 1 1 d . . . . .
C1 C 0.06959(14) -0.1210(2) 0.2872(2) 0.0503(7) Uani 1 1 d . . . . .
H1A H 0.0950 -0.1620 0.2859 0.060 Uiso 1 1 calc R . . . .
H1B H 0.0427 -0.1709 0.2674 0.060 Uiso 1 1 calc R . . . .
C2 C 0.08514(12) -0.0860(3) 0.3791(2) 0.0488(7) Uani 1 1 d . . . . .
H2A H 0.0946 -0.1515 0.4167 0.059 Uiso 1 1 calc R . . . .
H2B H 0.1124 -0.0370 0.3995 0.059 Uiso 1 1 calc R . . . .
C3 C 0.01572(14) -0.1110(2) 0.3893(2) 0.0497(7) Uani 1 1 d . . . . .
H3A H 0.0296 -0.1396 0.4488 0.060 Uiso 1 1 calc R . . . .
H3B H 0.0127 -0.1732 0.3511 0.060 Uiso 1 1 calc R . . . .
C4 C 0.03219(11) -0.0667(3) 0.1372(2) 0.0481(7) Uani 1 1 d . . . . .
H4A H 0.0510 -0.1253 0.1308 0.058 Uiso 1 1 calc R . . . .
H4B H 0.0294 -0.0059 0.0982 0.058 Uiso 1 1 calc R . . . .
C5 C 0.09981(11) 0.0307(3) 0.2440(2) 0.0499(7) Uani 1 1 d . . . . .
H5A H 0.1211 -0.0245 0.2416 0.060 Uiso 1 1 calc R . . . .
H5B H 0.1148 0.0598 0.3035 0.060 Uiso 1 1 calc R . . . .
C6 C 0.09504(12) 0.1236(3) 0.1843(2) 0.0469(7) Uani 1 1 d . . . . .
C7 C 0.05664(10) 0.1935(3) 0.14568(18) 0.0430(6) Uani 1 1 d . . . . .
C8 C 0.05556(13) 0.2782(3) 0.0908(2) 0.0524(8) Uani 1 1 d . . . . .
C9 C 0.09394(14) 0.2924(3) 0.0792(2) 0.0618(10) Uani 1 1 d . . . . .
H9 H 0.0931 0.3489 0.0418 0.074 Uiso 1 1 calc R . . . .
C10 C 0.13273(14) 0.2283(4) 0.1194(2) 0.0631(10) Uani 1 1 d . . . . .
C11 C 0.13262(13) 0.1436(4) 0.1704(2) 0.0564(8) Uani 1 1 d . . . . .
H11 H 0.1589 0.0969 0.1971 0.068 Uiso 1 1 calc R . . . .
C12 C 0.01274(16) 0.3474(4) 0.0450(3) 0.0691(10) Uani 1 1 d . . . . .
H12A H -0.0141 0.3001 0.0111 0.104 Uiso 1 1 calc GR . . . .
H12B H 0.0164 0.3990 0.0066 0.104 Uiso 1 1 calc GR . . . .
H12C H 0.0080 0.3883 0.0873 0.104 Uiso 1 1 calc GR . . . .
C13 C 0.17436(16) 0.2453(5) 0.1057(3) 0.0912(17) Uani 1 1 d . . . . .
H13A H 0.1635 0.2675 0.0460 0.137 Uiso 1 1 calc GR . . . .
H13B H 0.1919 0.1767 0.1176 0.137 Uiso 1 1 calc GR . . . .
H13C H 0.1944 0.3027 0.1447 0.137 Uiso 1 1 calc GR . . . .
C14 C 0.06792(11) 0.0387(3) 0.46713(18) 0.0462(7) Uani 1 1 d . . . . .
H14A H 0.0432 0.0859 0.4658 0.055 Uiso 1 1 calc R . . . .
H14B H 0.0782 -0.0119 0.5166 0.055 Uiso 1 1 calc R . . . .
C15 C 0.10825(13) 0.1103(3) 0.4820(2) 0.0483(7) Uani 1 1 d . . . . .
C16 C 0.10544(11) 0.1835(3) 0.41842(19) 0.0472(7) Uani 1 1 d . . . . .
C17 C 0.14418(13) 0.2460(3) 0.4337(2) 0.0604(9) Uani 1 1 d . . . . .
C18 C 0.18459(14) 0.2356(4) 0.5126(3) 0.0729(11) Uani 1 1 d . . . . .
H18 H 0.2108 0.2782 0.5228 0.087 Uiso 1 1 calc R . . . .
C19 C 0.18817(15) 0.1655(4) 0.5771(3) 0.0768(12) Uani 1 1 d . . . . .
C20 C 0.14955(15) 0.1034(3) 0.5600(3) 0.0632(10) Uani 1 1 d . . . . .
H20 H 0.1513 0.0543 0.6028 0.076 Uiso 1 1 calc R . . . .
C21 C 0.14163(15) 0.3222(4) 0.3655(3) 0.0756(12) Uani 1 1 d . . . . .
H21A H 0.1275 0.2841 0.3100 0.113 Uiso 1 1 calc GR . . . .
H21B H 0.1730 0.3461 0.3805 0.113 Uiso 1 1 calc GR . . . .
H21C H 0.1228 0.3863 0.3615 0.113 Uiso 1 1 calc GR . . . .
C22 C 0.2331(2) 0.1552(6) 0.6628(4) 0.114(2) Uani 1 1 d . . . . .
H22A H 0.2594 0.1495 0.6522 0.171 Uiso 1 1 calc GR . . . .
H22B H 0.2318 0.0895 0.6931 0.171 Uiso 1 1 calc GR . . . .
H22C H 0.2370 0.2201 0.6982 0.171 Uiso 1 1 calc GR . . . .
O100 O 0.3833(4) 0.1082(8) 0.3832(7) 0.255(4) Uani 1 1 d D U . . .
C101 C 0.3374(4) 0.0659(13) 0.3262(8) 0.214(4) Uani 1 1 d D U . . .
H10A H 0.3363 -0.0141 0.3345 0.257 Uiso 1 1 calc R . . . .
H10B H 0.3143 0.1019 0.3380 0.257 Uiso 1 1 calc R . . . .
C102 C 0.3274(4) 0.0892(12) 0.2395(8) 0.217(4) Uani 1 1 d D U . . .
H10C H 0.3030 0.1461 0.2139 0.260 Uiso 1 1 calc R . . . .
H10D H 0.3158 0.0221 0.2039 0.260 Uiso 1 1 calc R . . . .
C103 C 0.3697(4) 0.1277(10) 0.2406(8) 0.193(4) Uani 1 1 d D U . . .
H10E H 0.3858 0.0678 0.2282 0.231 Uiso 1 1 calc R . . . .
H10F H 0.3633 0.1888 0.1997 0.231 Uiso 1 1 calc R . . . .
C104 C 0.3955(5) 0.1636(12) 0.3289(7) 0.212(4) Uani 1 1 d D U . . .
H10G H 0.4290 0.1526 0.3500 0.255 Uiso 1 1 calc R . . . .
H10H H 0.3903 0.2431 0.3315 0.255 Uiso 1 1 calc R . . . .
O200 O 0.2267(4) -0.0950(10) 0.4850(8) 0.277(5) Uani 1 1 d D U . A 1
C201 C 0.2555(5) -0.0097(12) 0.4779(8) 0.242(5) Uani 1 1 d D U . A 1
H20A H 0.2550 0.0585 0.5075 0.291 Uiso 1 1 calc R . . A 1
H20B H 0.2880 -0.0344 0.5014 0.291 Uiso 1 1 calc R . . A 1
C202 C 0.2340(4) 0.0045(11) 0.3900(8) 0.210(4) Uani 1 1 d D U . A 1
H20C H 0.2569 0.0301 0.3734 0.252 Uiso 1 1 calc R . . A 1
H20D H 0.2095 0.0609 0.3721 0.252 Uiso 1 1 calc R . . A 1
C203 C 0.2140(5) -0.0972(10) 0.3476(9) 0.200(4) Uani 1 1 d D U . A 1
H20E H 0.1859 -0.0858 0.2910 0.240 Uiso 1 1 calc R . . A 1
H20F H 0.2365 -0.1431 0.3403 0.240 Uiso 1 1 calc R . . A 1
C204 C 0.2033(6) -0.1417(12) 0.4086(10) 0.241(5) Uani 1 1 d D U . A 1
H20G H 0.1697 -0.1330 0.3874 0.290 Uiso 1 1 calc R . . A 1
H20H H 0.2103 -0.2212 0.4146 0.290 Uiso 1 1 calc R . . A 1
O300 O 0.0000 -0.3524(4) 0.2500 0.115(2) Uani 1 2 d S T P . .
C301 C 0.0338(3) -0.4202(6) 0.3168(5) 0.127(3) Uani 1 1 d . U . . .
H30A H 0.0300 -0.4181 0.3685 0.153 Uiso 1 1 calc R . . . .
H30B H 0.0656 -0.3959 0.3331 0.153 Uiso 1 1 calc R . . . .
C302 C 0.0249(3) -0.5329(5) 0.2792(6) 0.143(3) Uani 1 1 d . . . . .
H30C H 0.0421 -0.5461 0.2479 0.172 Uiso 1 1 calc R . . . .
H30D H 0.0337 -0.5895 0.3244 0.172 Uiso 1 1 calc R . . . .

loop_
_atom_site_aniso_label
_atom_site_aniso_U_11
_atom_site_aniso_U_22
_atom_site_aniso_U_33
_atom_site_aniso_U_23
_atom_site_aniso_U_13
_atom_site_aniso_U_12
U1 0.04314(9) 0.03479(8) 0.03049(8) 0.000 0.02090(6) 0.000
O1 0.0505(11) 0.0468(12) 0.0389(10) 0.0057(8) 0.0266(9) -0.0009(8)
O2 0.0445(11) 0.0481(12) 0.0379(10) 0.0040(8) 0.0157(9) -0.0037(8)
N1 0.0515(13) 0.0431(13) 0.0404(12) -0.0002(10) 0.0282(11) 0.0023(10)
N2 0.0507(13) 0.0407(12) 0.0353(11) 0.0048(9) 0.0239(10) 0.0033(10)
C1 0.064(2) 0.0432(16) 0.0508(18) 0.0026(12) 0.0341(16) 0.0100(13)
C2 0.0569(18) 0.0476(16) 0.0454(16) 0.0102(13) 0.0278(15) 0.0139(14)
C3 0.068(2) 0.0417(16) 0.0484(18) 0.0098(12) 0.0355(16) 0.0010(13)
C4 0.0602(18) 0.0506(17) 0.0442(15) -0.0058(13) 0.0339(14) 0.0048(14)
C5 0.0446(15) 0.064(2) 0.0473(16) 0.0025(14) 0.0270(14) 0.0037(13)
C6 0.0506(16) 0.0579(19) 0.0386(15) -0.0068(12) 0.0270(13) -0.0088(13)
C7 0.0491(15) 0.0505(16) 0.0326(13) -0.0052(11) 0.0225(12) -0.0124(12)
C8 0.069(2) 0.0534(18) 0.0361(14) -0.0034(13) 0.0266(14) -0.0191(15)
C9 0.076(2) 0.071(2) 0.0430(17) -0.0082(16) 0.0333(17) -0.035(2)
C10 0.062(2) 0.088(3) 0.0476(18) -0.0191(18) 0.0332(17) -0.033(2)
C11 0.0513(17) 0.076(2) 0.0493(18) -0.0196(17) 0.0305(15) -0.0199(17)
C12 0.087(3) 0.064(2) 0.054(2) 0.0150(19) 0.034(2) -0.010(2)
C13 0.069(3) 0.147(5) 0.071(3) -0.022(3) 0.045(2) -0.050(3)
C14 0.0555(17) 0.0536(17) 0.0310(13) 0.0062(12) 0.0226(12) 0.0061(13)
C15 0.0525(17) 0.0503(17) 0.0370(15) 0.0029(12) 0.0182(14) 0.0041(13)
C16 0.0493(16) 0.0488(17) 0.0371(14) 0.0006(12) 0.0164(13) 0.0003(12)
C17 0.0557(19) 0.064(2) 0.0491(18) 0.0007(16) 0.0164(15) -0.0090(16)
C18 0.052(2) 0.083(3) 0.059(2) 0.003(2) 0.0084(17) -0.0114(18)
C19 0.061(2) 0.086(3) 0.053(2) 0.007(2) 0.0051(18) -0.009(2)
C20 0.062(2) 0.071(3) 0.0404(18) 0.0090(15) 0.0122(16) 0.0048(17)
C21 0.067(2) 0.077(3) 0.064(2) 0.009(2) 0.0179(19) -0.026(2)
C22 0.081(3) 0.136(5) 0.068(3) 0.020(3) -0.008(3) -0.018(4)
O100 0.207(7) 0.256(8) 0.231(8) 0.004(6) 0.052(7) -0.051(5)
C101 0.174(7) 0.242(8) 0.202(8) 0.027(7) 0.074(7) -0.067(6)
C102 0.204(8) 0.252(8) 0.168(8) -0.023(7) 0.072(7) -0.063(7)
C103 0.196(8) 0.238(8) 0.160(7) -0.019(6) 0.100(7) -0.059(6)
C104 0.188(7) 0.225(8) 0.200(8) 0.002(7) 0.077(7) -0.100(6)
O200 0.243(8) 0.287(9) 0.241(8) -0.052(7) 0.074(7) -0.115(6)
C201 0.232(8) 0.237(8) 0.209(8) -0.052(8) 0.070(7) -0.110(7)
C202 0.184(7) 0.234(8) 0.184(8) -0.057(7) 0.069(7) -0.079(6)
C203 0.158(7) 0.256(9) 0.199(8) -0.099(7) 0.098(6) -0.017(6)
C204 0.212(8) 0.240(9) 0.220(9) -0.069(8) 0.067(8) -0.074(7)
O300 0.175(6) 0.040(2) 0.141(5) 0.000 0.086(5) 0.000
C301 0.141(5) 0.089(4) 0.112(5) -0.002(4) 0.031(4) 0.016(4)
C302 0.169(7) 0.065(3) 0.224(10) 0.036(5) 0.119(8) 0.030(4)

loop_
_atom_type_symbol
_atom_type_description
_atom_type_scat_dispersion_real
_atom_type_scat_dispersion_imag
_atom_type_scat_source
C C 0.0033 0.0016 'International Tables Vol C Tables 4.2.6.8 and 6.1.1.4'
H H 0.0000 0.0000 'International Tables Vol C Tables 4.2.6.8 and 6.1.1.4'
N N 0.0061 0.0033 'International Tables Vol C Tables 4.2.6.8 and 6.1.1.4'
O O 0.0106 0.0060 'International Tables Vol C Tables 4.2.6.8 and 6.1.1.4'
U U -9.6767 9.6646 'International Tables Vol C Tables 4.2.6.8 and 6.1.1.4'

loop_
_geom_angle_atom_site_label_1
_geom_angle_atom_site_label_2
_geom_angle_atom_site_label_3
_geom_angle
_geom_angle_site_symmetry_1
_geom_angle_site_symmetry_3
O1 U1 O1 136.97(11) 2 .
O1 U1 N1 145.59(8) . 2
O1 U1 N1 68.87(8) . .
O1 U1 N1 68.86(8) 2 2
O1 U1 N1 145.59(8) 2 .
O1 U1 N2 129.27(7) 2 2
O1 U1 N2 80.18(7) 2 .
O1 U1 N2 80.18(7) . 2
O1 U1 N2 129.27(7) . .
O2 U1 O1 81.32(8) 2 2
O2 U1 O1 81.17(8) . 2
O2 U1 O1 81.17(8) 2 .
O2 U1 O1 81.32(8) . .
O2 U1 O2 130.98(11) . 2
O2 U1 N1 82.16(8) 2 2
O2 U1 N1 82.16(8) . .
O2 U1 N1 131.43(8) 2 .
O2 U1 N1 131.43(8) . 2
O2 U1 N2 148.10(8) . 2
O2 U1 N2 70.98(8) 2 2
O2 U1 N2 70.98(8) . .
O2 U1 N2 148.10(8) 2 .
N1 U1 N1 101.44(11) 2 .
N1 U1 N2 65.96(7) 2 2
N1 U1 N2 65.96(7) . .
N1 U1 N2 66.99(7) . 2
N1 U1 N2 66.99(7) 2 .
N2 U1 N2 101.84(10) 2 .
C7 O1 U1 141.96(19) . .
C16 O2 U1 148.4(2) . .
C1 N1 U1 111.38(18) . .
C1 N1 C4 109.5(3) . .
C1 N1 C5 107.9(3) . .
C4 N1 U1 108.96(18) . .
C4 N1 C5 109.0(2) . .
C5 N1 U1 110.02(18) . .
C2 N2 U1 111.87(17) . .
C2 N2 C3 108.7(2) . .
C2 N2 C14 109.7(2) . .
C3 N2 U1 110.90(19) . .
C3 N2 C14 108.3(2) . .
C14 N2 U1 107.30(16) . .
N1 C1 H1A 109.1 . .
N1 C1 H1B 109.1 . .
N1 C1 C2 112.5(2) . .
H1A C1 H1B 107.8 . .
C2 C1 H1A 109.1 . .
C2 C1 H1B 109.1 . .
N2 C2 C1 111.3(3) . .
N2 C2 H2A 109.4 . .
N2 C2 H2B 109.4 . .
C1 C2 H2A 109.4 . .
C1 C2 H2B 109.4 . .
H2A C2 H2B 108.0 . .
N2 C3 H3A 108.8 . .
N2 C3 H3B 108.8 . .
N2 C3 C4 113.6(2) . 2
H3A C3 H3B 107.7 . .
C4 C3 H3A 108.8 2 .
C4 C3 H3B 108.8 2 .
N1 C4 C3 112.5(2) . 2
N1 C4 H4A 109.1 . .
N1 C4 H4B 109.1 . .
C3 C4 H4A 109.1 2 .
C3 C4 H4B 109.1 2 .
H4A C4 H4B 107.8 . .
N1 C5 H5A 108.0 . .
N1 C5 H5B 108.0 . .
N1 C5 C6 117.1(3) . .
H5A C5 H5B 107.3 . .
C6 C5 H5A 108.0 . .
C6 C5 H5B 108.0 . .
C7 C6 C5 124.0(3) . .
C7 C6 C11 118.5(3) . .
C11 C6 C5 117.4(3) . .
O1 C7 C6 121.8(3) . .
O1 C7 C8 118.6(3) . .
C6 C7 C8 119.6(3) . .
C7 C8 C12 119.0(3) . .
C9 C8 C7 118.7(4) . .
C9 C8 C12 122.3(3) . .
C8 C9 H9 118.7 . .
C10 C9 C8 122.7(3) . .
C10 C9 H9 118.7 . .
C9 C10 C11 117.9(3) . .
C9 C10 C13 121.8(4) . .
C11 C10 C13 120.2(4) . .
C6 C11 H11 118.8 . .
C10 C11 C6 122.5(4) . .
C10 C11 H11 118.8 . .
C8 C12 H12A 109.5 . .
C8 C12 H12B 109.5 . .
C8 C12 H12C 109.5 . .
H12A C12 H12B 109.5 . .
H12A C12 H12C 109.5 . .
H12B C12 H12C 109.5 . .
C10 C13 H13A 109.5 . .
C10 C13 H13B 109.5 . .
C10 C13 H13C 109.5 . .
H13A C13 H13B 109.5 . .
H13A C13 H13C 109.5 . .
H13B C13 H13C 109.5 . .
N2 C14 H14A 108.6 . .
N2 C14 H14B 108.6 . .
H14A C14 H14B 107.5 . .
C15 C14 N2 114.8(2) . .
C15 C14 H14A 108.6 . .
C15 C14 H14B 108.6 . .
C16 C15 C14 121.6(3) . .
C20 C15 C14 119.4(3) . .
C20 C15 C16 119.1(3) . .
O2 C16 C15 119.8(3) . .
O2 C16 C17 120.3(3) . .
C17 C16 C15 119.8(3) . .
C16 C17 C21 120.0(3) . .
C18 C17 C16 118.8(4) . .
C18 C17 C21 121.3(4) . .
C17 C18 H18 118.6 . .
C17 C18 C19 122.8(4) . .
C19 C18 H18 118.6 . .
C18 C19 C22 121.6(5) . .
C20 C19 C18 117.4(4) . .
C20 C19 C22 121.0(4) . .
C15 C20 H20 118.9 . .
C19 C20 C15 122.3(4) . .
C19 C20 H20 118.9 . .
C17 C21 H21A 109.5 . .
C17 C21 H21B 109.5 . .
C17 C21 H21C 109.5 . .
H21A C21 H21B 109.5 . .
H21A C21 H21C 109.5 . .
H21B C21 H21C 109.5 . .
C19 C22 H22A 109.5 . .
C19 C22 H22B 109.5 . .
C19 C22 H22C 109.5 . .
H22A C22 H22B 109.5 . .
H22A C22 H22C 109.5 . .
H22B C22 H22C 109.5 . .
C104 O100 C101 104.4(9) . .
O100 C101 H10A 110.4 . .
O100 C101 H10B 110.4 . .
H10A C101 H10B 108.6 . .
C102 C101 O100 106.8(9) . .
C102 C101 H10A 110.4 . .
C102 C101 H10B 110.4 . .
C101 C102 H10C 109.8 . .
C101 C102 H10D 109.8 . .
C101 C102 C103 109.6(10) . .
H10C C102 H10D 108.2 . .
C103 C102 H10C 109.8 . .
C103 C102 H10D 109.8 . .
C102 C103 H10E 111.9 . .
C102 C103 H10F 111.9 . .
H10E C103 H10F 109.6 . .
C104 C103 C102 99.2(9) . .
C104 C103 H10E 111.9 . .
C104 C103 H10F 111.9 . .
O100 C104 C103 113.2(9) . .
O100 C104 H10G 108.9 . .
O100 C104 H10H 108.9 . .
C103 C104 H10G 108.9 . .
C103 C104 H10H 108.9 . .
H10G C104 H10H 107.8 . .
C204 O200 C201 107.1(12) . .
O200 C201 H20A 111.5 . .
O200 C201 H20B 111.5 . .
H20A C201 H20B 109.3 . .
C202 C201 O200 101.2(10) . .
C202 C201 H20A 111.5 . .
C202 C201 H20B 111.5 . .
C201 C202 H20C 109.7 . .
C201 C202 H20D 109.7 . .
C201 C202 C203 109.7(12) . .
H20C C202 H20D 108.2 . .
C203 C202 H20C 109.7 . .
C203 C202 H20D 109.7 . .
C202 C203 H20E 112.0 . .
C202 C203 H20F 112.0 . .
H20E C203 H20F 109.7 . .
C204 C203 C202 98.7(9) . .
C204 C203 H20E 112.0 . .
C204 C203 H20F 112.0 . .
O200 C204 C203 112.9(12) . .
O200 C204 H20G 109.0 . .
O200 C204 H20H 109.0 . .
C203 C204 H20G 109.0 . .
C203 C204 H20H 109.0 . .
H20G C204 H20H 107.8 . .
C301 O300 C301 109.4(7) . 2
O300 C301 H30A 110.8 . .
O300 C301 H30B 110.8 . .
O300 C301 C302 104.9(6) . .
H30A C301 H30B 108.8 . .
C302 C301 H30A 110.8 . .
C302 C301 H30B 110.8 . .
C301 C302 H30C 111.1 . .
C301 C302 H30D 111.1 . .
C302 C302 C301 103.1(5) 2 .
C302 C302 H30C 111.1 2 .
C302 C302 H30D 111.1 2 .
H30C C302 H30D 109.1 . .

loop_
_geom_bond_atom_site_label_1
_geom_bond_atom_site_label_2
_geom_bond_distance
_geom_bond_site_symmetry_2
U1 O1 2.2123(19) .
U1 O1 2.2123(19) 2
U1 O2 2.196(2) 2
U1 O2 2.196(2) .
U1 N1 2.710(2) 2
U1 N1 2.711(2) .
U1 N2 2.755(2) 2
U1 N2 2.755(2) .
O1 C7 1.338(3) .
O2 C16 1.338(4) .
N1 C1 1.483(4) .
N1 C4 1.484(4) .
N1 C5 1.489(4) .
N2 C2 1.483(4) .
N2 C3 1.486(4) .
N2 C14 1.509(4) .
C1 H1A 0.9900 .
C1 H1B 0.9900 .
C1 C2 1.517(5) .
C2 H2A 0.9900 .
C2 H2B 0.9900 .
C3 H3A 0.9900 .
C3 H3B 0.9900 .
C3 C4 1.515(5) 2
C4 C3 1.515(5) 2
C4 H4A 0.9900 .
C4 H4B 0.9900 .
C5 H5A 0.9900 .
C5 H5B 0.9900 .
C5 C6 1.510(5) .
C6 C7 1.399(5) .
C6 C11 1.405(5) .
C7 C8 1.411(4) .
C8 C9 1.396(5) .
C8 C12 1.501(6) .
C9 H9 0.9500 .
C9 C10 1.368(6) .
C10 C11 1.377(6) .
C10 C13 1.528(5) .
C11 H11 0.9500 .
C12 H12A 0.9800 .
C12 H12B 0.9800 .
C12 H12C 0.9800 .
C13 H13A 0.9800 .
C13 H13B 0.9800 .
C13 H13C 0.9800 .
C14 H14A 0.9900 .
C14 H14B 0.9900 .
C14 C15 1.506(5) .
C15 C16 1.409(5) .
C15 C20 1.394(5) .
C16 C17 1.400(5) .
C17 C18 1.391(5) .
C17 C21 1.499(5) .
C18 H18 0.9500 .
C18 C19 1.392(6) .
C19 C20 1.385(6) .
C19 C22 1.527(6) .
C20 H20 0.9500 .
C21 H21A 0.9800 .
C21 H21B 0.9800 .
C21 H21C 0.9800 .
C22 H22A 0.9800 .
C22 H22B 0.9800 .
C22 H22C 0.9800 .
O100 C101 1.449(8) .
O100 C104 1.393(8) .
C101 H10A 0.9900 .
C101 H10B 0.9900 .
C101 C102 1.442(8) .
C102 H10C 0.9900 .
C102 H10D 0.9900 .
C102 C103 1.470(8) .
C103 H10E 0.9900 .
C103 H10F 0.9900 .
C103 C104 1.442(8) .
C104 H10G 0.9900 .
C104 H10H 0.9900 .
O200 C201 1.460(12) .
O200 C204 1.320(13) .
C201 H20A 0.9900 .
C201 H20B 0.9900 .
C201 C202 1.377(12) .
C202 H20C 0.9900 .
C202 H20D 0.9900 .
C202 C203 1.435(12) .
C203 H20E 0.9900 .
C203 H20F 0.9900 .
C203 C204 1.409(15) .
C204 H20G 0.9900 .
C204 H20H 0.9900 .
O300 C301 1.430(8) 2
O300 C301 1.430(8) .
C301 H30A 0.9900 .
C301 H30B 0.9900 .
C301 C302 1.494(10) .
C302 C302 1.453(15) 2
C302 H30C 0.9900 .
C302 H30D 0.9900 .

loop_
_geom_torsion_atom_site_label_1
_geom_torsion_atom_site_label_2
_geom_torsion_atom_site_label_3
_geom_torsion_atom_site_label_4
_geom_torsion
_geom_torsion_site_symmetry_1
_geom_torsion_site_symmetry_4
U1 O1 C7 C6 25.8(5) . .
U1 O1 C7 C8 -155.9(2) . .
U1 O2 C16 C15 -16.3(6) . .
U1 O2 C16 C17 160.6(3) . .
U1 N1 C1 C2 -47.1(3) . .
U1 N1 C4 C3 -51.4(3) . 2
U1 N1 C5 C6 -64.1(3) . .
U1 N2 C2 C1 -41.3(3) . .
U1 N2 C3 C4 -35.1(3) . 2
U1 N2 C14 C15 -72.5(3) . .
O1 C7 C8 C9 179.2(3) . .
O1 C7 C8 C12 -2.7(4) . .
O2 C16 C17 C18 -178.0(4) . .
O2 C16 C17 C21 1.8(6) . .
N1 C1 C2 N2 61.2(4) . .
N1 C5 C6 C7 32.7(4) . .
N1 C5 C6 C11 -150.5(3) . .
N2 C14 C15 C16 52.0(4) . .
N2 C14 C15 C20 -127.2(3) . .
C1 N1 C4 C3 70.6(3) . 2
C1 N1 C5 C6 174.2(3) . .
C2 N2 C3 C4 -158.5(3) . 2
C2 N2 C14 C15 49.3(3) . .
C3 N2 C2 C1 81.5(3) . .
C3 N2 C14 C15 167.8(3) . .
C4 N1 C1 C2 -167.7(3) . .
C4 N1 C5 C6 55.4(4) . .
C5 N1 C1 C2 73.7(3) . .
C5 N1 C4 C3 -171.5(3) . 2
C5 C6 C7 O1 -1.8(5) . .
C5 C6 C7 C8 179.9(3) . .
C5 C6 C11 C10 -177.9(3) . .
C6 C7 C8 C9 -2.4(4) . .
C6 C7 C8 C12 175.7(3) . .
C7 C6 C11 C10 -0.9(5) . .
C7 C8 C9 C10 -0.7(5) . .
C8 C9 C10 C11 2.9(5) . .
C8 C9 C10 C13 -180.0(4) . .
C9 C10 C11 C6 -2.1(5) . .
C11 C6 C7 O1 -178.6(3) . .
C11 C6 C7 C8 3.1(4) . .
C12 C8 C9 C10 -178.7(4) . .
C13 C10 C11 C6 -179.3(3) . .
C14 N2 C2 C1 -160.2(3) . .
C14 N2 C3 C4 82.4(3) . 2
C14 C15 C16 O2 -1.1(5) . .
C14 C15 C16 C17 -178.0(3) . .
C14 C15 C20 C19 178.9(4) . .
C15 C16 C17 C18 -1.1(6) . .
C15 C16 C17 C21 178.7(4) . .
C16 C15 C20 C19 -0.4(6) . .
C16 C17 C18 C19 0.0(7) . .
C17 C18 C19 C20 0.9(8) . .
C17 C18 C19 C22 179.6(6) . .
C18 C19 C20 C15 -0.7(8) . .
C20 C15 C16 O2 178.2(3) . .
C20 C15 C16 C17 1.3(5) . .
C21 C17 C18 C19 -179.8(5) . .
C22 C19 C20 C15 -179.4(5) . .
O100 C101 C102 C103 10.2(19) . .
C101 O100 C104 C103 -21.8(19) . .
C101 C102 C103 C104 -21.4(18) . .
C102 C103 C104 O100 26.9(19) . .
C104 O100 C101 C102 6.3(18) . .
O200 C201 C202 C203 -31.3(17) . .
C201 O200 C204 C203 1(2) . .
C201 C202 C203 C204 31.4(17) . .
C202 C203 C204 O200 -19(2) . .
C204 O200 C201 C202 18(2) . .
O300 C301 C302 C302 -31.5(11) . 2
C301 O300 C301 C302 11.9(4) 2 .
